data_4317253
loop_
_publ_author_name
'Stanislav Groysman'
'Dino Villagr\'an'
'Daniel G. Nocera'

_publ_section_title
;
 Pseudotetrahedral d0, d1, and d2 Metal-Oxo Cores within a Tris(alkoxide)
 Platform
;
_journal_name_full 'Inorganic Chemistry'
_journal_page_first 10759
_journal_page_last 10761
_journal_paper_doi 10.1021/ic101968s
_journal_volume 49
_journal_year 2010
_chemical_formula_moiety 'C40 H58 Co Cr O4'
_chemical_formula_sum 'C40 H58 Co Cr O4'
_chemical_formula_weight 713.79
_chemical_name_common '[Cr(OR)3O][CoCp2]'
_chemical_name_systematic
; 

 ? 

;
_space_group_IT_number 31
_symmetry_cell_setting orthorhombic
_symmetry_space_group_name_Hall 'P 2ac -2'
_symmetry_space_group_name_H-M 'P m n 21'
_atom_sites_solution_hydrogens geom
_atom_sites_solution_primary direct
_atom_sites_solution_secondary difmap
_audit_creation_method SHELXL-97
_cell_angle_alpha 90.00
_cell_angle_beta 90.00
_cell_angle_gamma 90.00
_cell_formula_units_Z 2
_cell_length_a 13.5754(19)
_cell_length_b 11.9152(17)
_cell_length_c 12.4276(17)
_cell_measurement_temperature 100(2)
_cell_volume 2010.2(5)
_computing_cell_refinement 'Bruker SAINT'
_computing_data_collection 'Bruker APEX2'
_computing_data_reduction 'Bruker SAINT'
_computing_molecular_graphics 'Bruker SHELXTL'
_computing_publication_material 'Bruker SHELXTL'
_computing_structure_refinement 'SHELXL-97 (Sheldrick, 2008)'
_computing_structure_solution 'SHELXS-97 (Sheldrick, 2008)'
_diffrn_ambient_temperature 100(2)
_diffrn_measured_fraction_theta_full 1.000
_diffrn_measured_fraction_theta_max 1.000
_diffrn_measurement_device_type 'Bruker APEX-II CCD'
_diffrn_measurement_method '\f and \w scans'
_diffrn_radiation_monochromator graphite
_diffrn_radiation_source 'fine-focus sealed tube'
_diffrn_radiation_type MoK\a
_diffrn_radiation_wavelength 0.71073
_diffrn_reflns_av_R_equivalents 0.1181
_diffrn_reflns_av_sigmaI/netI 0.0765
_diffrn_reflns_limit_h_max 16
_diffrn_reflns_limit_h_min -16
_diffrn_reflns_limit_k_max 14
_diffrn_reflns_limit_k_min -14
_diffrn_reflns_limit_l_max 14
_diffrn_reflns_limit_l_min -14
_diffrn_reflns_number 26133
_diffrn_reflns_theta_full 24.99
_diffrn_reflns_theta_max 24.99
_diffrn_reflns_theta_min 1.71
_exptl_absorpt_coefficient_mu 0.718
_exptl_absorpt_correction_T_max 0.9650
_exptl_absorpt_correction_T_min 0.8409
_exptl_absorpt_correction_type empirical
_exptl_absorpt_process_details SADABS
_exptl_crystal_colour blue
_exptl_crystal_density_diffrn 1.179
_exptl_crystal_density_method 'not measured'
_exptl_crystal_description needle
_exptl_crystal_F_000 762
_exptl_crystal_size_max 0.25
_exptl_crystal_size_mid 0.10
_exptl_crystal_size_min 0.05
_refine_diff_density_max 0.648
_refine_diff_density_min -0.487
_refine_diff_density_rms 0.091
_refine_ls_abs_structure_details 'Flack H D (1983), Acta Cryst. A39, 876-881'
_refine_ls_abs_structure_Flack 0.22(3)
_refine_ls_extinction_method none
_refine_ls_goodness_of_fit_ref 1.036
_refine_ls_hydrogen_treatment constr
_refine_ls_matrix_type full
_refine_ls_number_parameters 384
_refine_ls_number_reflns 3697
_refine_ls_number_restraints 1
_refine_ls_restrained_S_all 1.036
_refine_ls_R_factor_all 0.0677
_refine_ls_R_factor_gt 0.0524
_refine_ls_shift/su_max 0.002
_refine_ls_shift/su_mean 0.000
_refine_ls_structure_factor_coef Fsqd
_refine_ls_weighting_details 'calc w=1/[\s^2^(Fo^2^)+(0.0791P)^2^+0.9372P] where P=(Fo^2^+2Fc^2^)/3'
_refine_ls_weighting_scheme calc
_refine_ls_wR_factor_gt 0.1245
_refine_ls_wR_factor_ref 0.1365
_reflns_number_gt 3208
_reflns_number_total 3697
_reflns_threshold_expression >2sigma(I)
_cod_data_source_file ic101968s_si_002_5.cif
_cod_data_source_block 5
_cod_database_code 4317253

loop_
_symmetry_equiv_pos_as_xyz
'x, y, z'
'-x+1/2, -y, z+1/2'
'-x, y, z'
'x+1/2, -y, z+1/2'

loop_
_atom_site_label
_atom_site_type_symbol
_atom_site_fract_x
_atom_site_fract_y
_atom_site_fract_z
_atom_site_U_iso_or_equiv
_atom_site_adp_type
_atom_site_occupancy
_atom_site_symmetry_multiplicity
_atom_site_calc_flag
_atom_site_refinement_flags
_atom_site_disorder_assembly
_atom_site_disorder_group
Co1 Co 0.0000 0.80137(7) 0.92438(6) 0.0177(2) Uani 1 2 d S . .
Cr1 Cr 0.0000 0.83138(8) 0.48452(7) 0.0158(3) Uani 1 2 d S . .
O1 O 0.0000 0.9713(4) 0.4223(5) 0.0491(17) Uani 1 2 d S . .
O2 O 0.1066(3) 0.7602(4) 0.4275(3) 0.0651(16) Uani 1 1 d . . .
C23 C 0.2405(7) 0.7554(9) 0.3143(7) 0.023(2) Uani 0.50 1 d P . .
C20 C 0.3439(4) 0.6155(5) 0.5224(5) 0.0378(14) Uani 1 1 d . . .
C17 C 0.2745(7) 0.7149(7) 0.5028(7) 0.020(2) Uani 0.50 1 d P . .
C18 C 0.3274(9) 0.8170(9) 0.4468(12) 0.041(4) Uani 0.50 1 d P . .
H18A H 0.3840 0.8404 0.4903 0.062 Uiso 0.50 1 calc PR . .
H18B H 0.2811 0.8797 0.4400 0.062 Uiso 0.50 1 calc PR . .
H18C H 0.3501 0.7944 0.3751 0.062 Uiso 0.50 1 calc PR . .
C21 C 0.1989(8) 0.7360(9) 0.4349(9) 0.019(2) Uani 0.50 1 d P . .
C32 C 0.0000 0.6452(6) 0.9951(7) 0.0311(18) Uani 1 2 d S . .
C9 C 0.0000 1.2835(6) 0.5024(7) 0.049(2) Uani 1 2 d S . .
C34 C 0.0000 0.9528(8) 0.8543(10) 0.077(4) Uani 1 2 d S . .
C31 C 0.0000 0.6787(7) 0.8116(7) 0.050(3) Uani 1 2 d S . .
C1 C 0.0299(6) 1.0766(7) 0.4373(7) 0.020(2) Uani 0.50 1 d P . .
C7 C 0.0497(7) 1.1595(8) 0.4917(8) 0.026(2) Uani 0.50 1 d P . .
C36 C 0.0000 0.9238(9) 1.0354(10) 0.089(5) Uani 1 2 d S . .
C33 C 0.0941(9) 0.6744(10) 0.9760(11) 0.034(3) Uani 0.50 1 d P . .
C37 C 0.0808(10) 0.9266(11) 0.8580(10) 0.037(3) Uani 0.50 1 d P . .
C30 C 0.1072(11) 0.6980(10) 0.8681(10) 0.034(3) Uani 0.50 1 d P . .
C39 C 0.0552(10) 0.6455(10) 0.8917(10) 0.036(3) Uani 0.50 1 d P . .
C38 C 0.1080(10) 0.9115(10) 0.9693(10) 0.032(3) Uani 0.50 1 d P . .
C35 C 0.0536(12) 0.9547(9) 0.9645(13) 0.047(4) Uani 0.50 1 d P . .
C15 C 0.2130(11) 0.4934(10) 0.3378(10) 0.045(3) Uani 0.50 1 d P . .
H15A H 0.1987 0.4556 0.2695 0.068 Uiso 0.50 1 calc PR . .
H15B H 0.1753 0.4577 0.3957 0.068 Uiso 0.50 1 calc PR . .
H15C H 0.2835 0.4877 0.3535 0.068 Uiso 0.50 1 calc PR . .
C27 C 0.2255(7) 0.6206(8) 0.4919(8) 0.023(2) Uani 0.50 1 d P . .
C29 C 0.1621(8) 0.6040(9) 0.5957(8) 0.027(2) Uani 0.50 1 d P . .
H29A H 0.0924 0.5991 0.5760 0.041 Uiso 0.50 1 calc PR . .
H29B H 0.1720 0.6679 0.6442 0.041 Uiso 0.50 1 calc PR . .
H29C H 0.1822 0.5347 0.6320 0.041 Uiso 0.50 1 calc PR . .
C2 C 0.1165(7) 1.0593(8) 0.5173(7) 0.021(2) Uani 0.50 1 d P . .
H2A H 0.1356 1.1319 0.5480 0.032 Uiso 0.50 1 calc PR . .
H2B H 0.1727 1.0265 0.4792 0.032 Uiso 0.50 1 calc PR . .
H2C H 0.0957 1.0088 0.5752 0.032 Uiso 0.50 1 calc PR . .
C22 C 0.2343(7) 0.8357(9) 0.5078(7) 0.023(2) Uani 0.50 1 d P . .
H22A H 0.1900 0.8998 0.4984 0.034 Uiso 0.50 1 calc PR . .
H22B H 0.3014 0.8574 0.4873 0.034 Uiso 0.50 1 calc PR . .
H22C H 0.2337 0.8121 0.5834 0.034 Uiso 0.50 1 calc PR . .
C13 C 0.1825(8) 0.6228(8) 0.3291(8) 0.023(2) Uani 0.50 1 d P . .
C25 C 0.3515(7) 0.7288(9) 0.3019(9) 0.028(2) Uani 0.50 1 d P . .
H25A H 0.3621 0.6480 0.3108 0.042 Uiso 0.50 1 calc PR . .
H25B H 0.3889 0.7697 0.3568 0.042 Uiso 0.50 1 calc PR . .
H25C H 0.3737 0.7519 0.2302 0.042 Uiso 0.50 1 calc PR . .
C24 C 0.2257(8) 0.8829(9) 0.2849(8) 0.029(2) Uani 0.50 1 d P . .
H24A H 0.2516 0.8971 0.2126 0.043 Uiso 0.50 1 calc PR . .
H24B H 0.2609 0.9298 0.3371 0.043 Uiso 0.50 1 calc PR . .
H24C H 0.1553 0.9012 0.2867 0.043 Uiso 0.50 1 calc PR . .
C19 C 0.2472(8) 0.7522(9) 0.6198(9) 0.031(2) Uani 0.50 1 d P . .
H19A H 0.2281 0.6863 0.6621 0.047 Uiso 0.50 1 calc PR . .
H19B H 0.1921 0.8053 0.6173 0.047 Uiso 0.50 1 calc PR . .
H19C H 0.3043 0.7884 0.6534 0.047 Uiso 0.50 1 calc PR . .
C14 C 0.2543(9) 0.6797(10) 0.2523(9) 0.039(3) Uani 0.50 1 d P . .
H14A H 0.2444 0.6505 0.1794 0.058 Uiso 0.50 1 calc PR . .
H14B H 0.3220 0.6643 0.2755 0.058 Uiso 0.50 1 calc PR . .
H14C H 0.2427 0.7609 0.2528 0.058 Uiso 0.50 1 calc PR . .
C4 C 0.0000 1.1470(6) 0.2419(6) 0.0288(16) Uani 1 2 d S . .
C5 C 0.1505(8) 1.2068(9) 0.3310(8) 0.029(2) Uani 0.50 1 d P . .
H5A H 0.1868 1.2128 0.2631 0.044 Uiso 0.50 1 calc PR . .
H5B H 0.1966 1.1900 0.3895 0.044 Uiso 0.50 1 calc PR . .
H5C H 0.1170 1.2780 0.3459 0.044 Uiso 0.50 1 calc PR . .
C3 C 0.0750(8) 1.1136(8) 0.3225(7) 0.024(2) Uani 0.50 1 d P . .
C6 C 0.1297(8) 1.0094(8) 0.2756(8) 0.026(2) Uani 0.50 1 d P . .
H6A H 0.0814 0.9527 0.2538 0.039 Uiso 0.50 1 calc PR . .
H6B H 0.1734 0.9778 0.3307 0.039 Uiso 0.50 1 calc PR . .
H6C H 0.1688 1.0322 0.2130 0.039 Uiso 0.50 1 calc PR . .
O3 O 0.0000 0.8347(4) 0.6165(4) 0.0212(10) Uani 1 2 d S . .
C16 C 0.0809(8) 0.6280(9) 0.2738(8) 0.030(2) Uani 0.50 1 d P . .
H16A H 0.0631 0.7065 0.2606 0.045 Uiso 0.50 1 calc PR . .
H16B H 0.0313 0.5932 0.3205 0.045 Uiso 0.50 1 calc PR . .
H16C H 0.0836 0.5876 0.2052 0.045 Uiso 0.50 1 calc PR . .
C26 C 0.1812(8) 0.6907(9) 0.2287(7) 0.030(2) Uani 0.50 1 d P . .
H26A H 0.1980 0.7192 0.1570 0.044 Uiso 0.50 1 calc PR . .
H26B H 0.1106 0.7012 0.2417 0.044 Uiso 0.50 1 calc PR . .
H26C H 0.1973 0.6107 0.2329 0.044 Uiso 0.50 1 calc PR . .
C28 C 0.2009(7) 0.5161(7) 0.4187(10) 0.027(2) Uani 0.50 1 d P . .
H28A H 0.2144 0.4469 0.4587 0.041 Uiso 0.50 1 calc PR . .
H28B H 0.2419 0.5183 0.3539 0.041 Uiso 0.50 1 calc PR . .
H28C H 0.1312 0.5183 0.3982 0.041 Uiso 0.50 1 calc PR . .
C12 C 0.1165(8) 0.5986(9) 0.5184(8) 0.026(2) Uani 0.50 1 d P . .
H12A H 0.0930 0.6384 0.5825 0.039 Uiso 0.50 1 calc PR . .
H12B H 0.1593 0.5365 0.5402 0.039 Uiso 0.50 1 calc PR . .
H12C H 0.0600 0.5691 0.4782 0.039 Uiso 0.50 1 calc PR . .
C11 C 0.1760(8) 0.6819(9) 0.4451(8) 0.017(2) Uani 0.50 1 d P . .
C10 C 0.1514(8) 1.1561(8) 0.4351(10) 0.029(2) Uani 0.50 1 d P . .
H10A H 0.1687 1.0781 0.4186 0.043 Uiso 0.50 1 calc PR . .
H10B H 0.2015 1.1883 0.4828 0.043 Uiso 0.50 1 calc PR . .
H10C H 0.1485 1.1996 0.3683 0.043 Uiso 0.50 1 calc PR . .
C8 C 0.0708(8) 1.1160(8) 0.6090(8) 0.030(2) Uani 0.50 1 d P . .

loop_
_atom_site_aniso_label
_atom_site_aniso_U_11
_atom_site_aniso_U_22
_atom_site_aniso_U_33
_atom_site_aniso_U_23
_atom_site_aniso_U_13
_atom_site_aniso_U_12
Co1 0.0160(5) 0.0189(4) 0.0183(4) -0.0009(4) 0.000 0.000
Cr1 0.0143(6) 0.0183(5) 0.0149(5) 0.0001(4) 0.000 0.000
O1 0.112(5) 0.012(2) 0.024(3) 0.003(2) 0.000 0.000
O2 0.059(3) 0.118(4) 0.0187(17) 0.012(3) 0.005(2) 0.075(3)
C23 0.025(5) 0.032(6) 0.012(4) 0.006(4) 0.005(4) -0.001(4)
C20 0.033(3) 0.030(3) 0.050(4) -0.007(2) -0.024(3) 0.017(2)
C17 0.025(5) 0.015(4) 0.021(5) 0.001(3) -0.002(4) 0.004(4)
C18 0.023(6) 0.034(6) 0.067(10) 0.014(5) -0.007(6) -0.012(4)
C21 0.018(6) 0.015(5) 0.024(5) -0.004(5) 0.004(5) -0.001(4)
C32 0.053(5) 0.014(4) 0.026(4) 0.000(3) 0.000 0.000
C9 0.092(8) 0.017(4) 0.037(4) 0.000(3) 0.000 0.000
C34 0.154(16) 0.016(5) 0.059(7) 0.009(4) 0.000 0.000
C31 0.102(8) 0.020(4) 0.028(4) 0.003(3) 0.000 0.000
C1 0.023(6) 0.020(4) 0.017(4) -0.001(3) -0.006(4) -0.002(3)
C7 0.029(5) 0.024(5) 0.025(5) 0.000(4) 0.008(5) 0.006(4)
C36 0.196(17) 0.019(5) 0.051(7) -0.012(5) 0.000 0.000
C33 0.040(8) 0.025(5) 0.036(7) 0.016(5) -0.003(6) 0.011(5)
C37 0.040(7) 0.027(6) 0.044(7) -0.010(5) -0.001(6) -0.015(6)
C30 0.040(7) 0.038(7) 0.023(6) -0.001(5) 0.017(6) 0.017(6)
C39 0.037(7) 0.033(7) 0.040(7) -0.005(5) 0.010(6) 0.008(6)
C38 0.036(7) 0.025(6) 0.035(6) 0.002(5) 0.000(6) -0.011(5)
C35 0.052(8) 0.008(5) 0.082(12) -0.004(6) -0.049(9) -0.006(6)
C15 0.068(9) 0.034(7) 0.033(6) -0.025(5) 0.001(6) 0.019(6)
C27 0.017(5) 0.031(5) 0.021(5) 0.003(5) -0.002(4) 0.003(4)
C29 0.020(5) 0.032(6) 0.030(6) 0.000(4) 0.006(5) 0.006(4)
C2 0.026(5) 0.021(5) 0.016(5) -0.001(3) -0.015(4) -0.004(4)
C22 0.017(5) 0.031(5) 0.020(5) 0.000(4) 0.006(4) 0.009(4)
C13 0.026(6) 0.018(4) 0.025(5) 0.005(4) -0.004(4) -0.001(4)
C25 0.013(5) 0.039(6) 0.032(6) 0.004(4) 0.006(4) 0.003(4)
C24 0.023(5) 0.037(6) 0.025(5) 0.004(4) -0.004(4) 0.002(5)
C19 0.027(6) 0.037(6) 0.030(5) -0.009(5) -0.006(5) 0.014(5)
C14 0.036(7) 0.052(7) 0.028(5) -0.002(5) 0.006(5) 0.010(6)
C4 0.035(4) 0.024(4) 0.027(4) 0.001(3) 0.000 0.000
C5 0.032(6) 0.029(5) 0.028(5) 0.009(4) -0.005(4) -0.011(5)
C3 0.036(6) 0.015(4) 0.020(5) 0.005(4) -0.001(4) -0.004(4)
C6 0.033(6) 0.020(5) 0.025(5) 0.001(4) 0.000(5) -0.008(4)
O3 0.027(3) 0.022(2) 0.015(2) 0.0018(18) 0.000 0.000
C16 0.027(5) 0.039(6) 0.024(5) -0.014(4) 0.000(4) -0.002(5)
C26 0.021(5) 0.050(7) 0.017(6) -0.003(4) -0.001(4) 0.003(5)
C28 0.028(5) 0.017(4) 0.037(6) 0.003(5) 0.005(6) 0.006(4)
C12 0.031(6) 0.030(6) 0.018(5) 0.008(4) -0.002(4) -0.008(5)
C11 0.012(6) 0.018(6) 0.022(5) 0.004(5) 0.001(4) 0.003(4)
C10 0.018(5) 0.027(5) 0.041(6) -0.003(5) 0.006(5) -0.001(4)
C8 0.035(6) 0.033(5) 0.023(5) -0.006(4) -0.009(5) -0.004(5)

loop_
_atom_type_symbol
_atom_type_description
_atom_type_scat_dispersion_real
_atom_type_scat_dispersion_imag
_atom_type_scat_source
C C 0.0033 0.0016 'International Tables Vol C Tables 4.2.6.8 and 6.1.1.4'
H H 0.0000 0.0000 'International Tables Vol C Tables 4.2.6.8 and 6.1.1.4'
O O 0.0106 0.0060 'International Tables Vol C Tables 4.2.6.8 and 6.1.1.4'
Cr Cr 0.3209 0.6236 'International Tables Vol C Tables 4.2.6.8 and 6.1.1.4'
Co Co 0.3494 0.9721 'International Tables Vol C Tables 4.2.6.8 and 6.1.1.4'

loop_
_geom_angle_atom_site_label_1
_geom_angle_atom_site_label_2
_geom_angle_atom_site_label_3
_geom_angle
_geom_angle_site_symmetry_1
_geom_angle_site_symmetry_3
_geom_angle_publ_flag
C34 Co1 C36 69.2(5) . . ?
C34 Co1 C37 32.9(4) . . ?
C36 Co1 C37 75.2(5) . . ?
C34 Co1 C37 32.9(4) . 3 ?
C36 Co1 C37 75.2(5) . 3 ?
C37 Co1 C37 65.5(8) . 3 ?
C34 Co1 C31 110.5(4) . . ?
C36 Co1 C31 179.6(5) . . ?
C37 Co1 C31 104.5(4) . . ?
C37 Co1 C31 104.5(4) 3 . ?
C34 Co1 C35 45.2(4) . . ?
C36 Co1 C35 34.6(5) . . ?
C37 Co1 C35 40.8(6) . . ?
C37 Co1 C35 68.4(5) 3 . ?
C31 Co1 C35 145.1(6) . . ?
C34 Co1 C35 45.2(4) . 3 ?
C36 Co1 C35 34.6(5) . 3 ?
C37 Co1 C35 68.4(5) . 3 ?
C37 Co1 C35 40.8(6) 3 3 ?
C31 Co1 C35 145.1(6) . 3 ?
C35 Co1 C35 42.0(10) . 3 ?
C34 Co1 C30 113.4(4) . 3 ?
C36 Co1 C30 132.6(4) . 3 ?
C37 Co1 C30 133.9(5) . 3 ?
C37 Co1 C30 85.3(6) 3 3 ?
C31 Co1 C30 47.4(4) . 3 ?
C35 Co1 C30 152.6(6) . 3 ?
C35 Co1 C30 112.0(7) 3 3 ?
C34 Co1 C30 113.4(4) . . ?
C36 Co1 C30 132.6(4) . . ?
C37 Co1 C30 85.3(6) . . ?
C37 Co1 C30 133.9(5) 3 . ?
C31 Co1 C30 47.4(4) . . ?
C35 Co1 C30 112.0(7) . . ?
C35 Co1 C30 152.6(6) 3 . ?
C30 Co1 C30 91.5(9) 3 . ?
C34 Co1 C39 137.1(5) . 3 ?
C36 Co1 C39 142.8(5) . 3 ?
C37 Co1 C39 141.9(5) . 3 ?
C37 Co1 C39 112.9(6) 3 3 ?
C31 Co1 C39 37.5(4) . 3 ?
C35 Co1 C39 177.2(6) . 3 ?
C35 Co1 C39 137.4(6) 3 3 ?
C30 Co1 C39 28.1(4) 3 3 ?
C30 Co1 C39 69.1(6) . 3 ?
C34 Co1 C39 137.1(5) . . ?
C36 Co1 C39 142.8(5) . . ?
C37 Co1 C39 112.9(6) . . ?
C37 Co1 C39 141.9(5) 3 . ?
C31 Co1 C39 37.5(4) . . ?
C35 Co1 C39 137.4(6) . . ?
C35 Co1 C39 177.2(6) 3 . ?
C30 Co1 C39 69.1(6) 3 . ?
C30 Co1 C39 28.1(4) . . ?
C39 Co1 C39 43.0(8) 3 . ?
C34 Co1 C38 62.7(4) . . ?
C36 Co1 C38 49.2(4) . . ?
C37 Co1 C38 41.5(5) . . ?
C37 Co1 C38 91.5(5) 3 . ?
C31 Co1 C38 130.7(4) . . ?
C35 Co1 C38 25.6(4) . . ?
C35 Co1 C38 67.2(8) 3 . ?
C30 Co1 C38 175.4(5) 3 . ?
C30 Co1 C38 88.2(6) . . ?
C39 Co1 C38 154.2(6) 3 . ?
C39 Co1 C38 112.0(5) . . ?
O3 Cr1 O2 113.59(16) . 3 ?
O3 Cr1 O2 113.59(16) . . ?
O2 Cr1 O2 105.3(4) 3 . ?
O3 Cr1 O1 113.5(2) . . ?
O2 Cr1 O1 105.0(2) 3 . ?
O2 Cr1 O1 105.0(2) . . ?
C1 O1 C1 35.4(7) . 3 ?
C1 O1 Cr1 142.7(6) . . ?
C1 O1 Cr1 142.7(6) 3 . ?
C21 O2 C11 32.0(5) . . ?
C21 O2 Cr1 148.1(6) . . ?
C11 O2 Cr1 144.8(5) . . ?
C26 C23 C25 109.8(9) . . ?
C26 C23 C24 104.8(8) . . ?
C25 C23 C24 107.4(8) . . ?
C26 C23 C21 112.7(8) . . ?
C25 C23 C21 113.8(8) . . ?
C24 C23 C21 107.9(8) . . ?
C17 C20 C27 48.5(5) . . ?
C20 C17 C11 113.8(7) . . ?
C20 C17 C19 102.5(7) . . ?
C11 C17 C19 107.1(8) . . ?
C20 C17 C18 112.7(8) . . ?
C11 C17 C18 112.4(8) . . ?
C19 C17 C18 107.4(9) . . ?
O2 C21 C22 99.7(7) . . ?
O2 C21 C27 116.5(9) . . ?
C22 C21 C27 109.1(8) . . ?
O2 C21 C23 104.0(8) . . ?
C22 C21 C23 108.7(9) . . ?
C27 C21 C23 117.3(8) . . ?
C33 C32 C33 143.6(11) . 3 ?
C33 C32 C39 109.0(9) . 3 ?
C33 C32 C39 50.8(8) 3 3 ?
C33 C32 C39 50.8(8) . . ?
C33 C32 C39 109.0(9) 3 . ?
C39 C32 C39 60.6(11) 3 . ?
C33 C32 Co1 72.0(5) . . ?
C33 C32 Co1 72.0(6) 3 . ?
C39 C32 Co1 68.2(5) 3 . ?
C39 C32 Co1 68.2(5) . . ?
C7 C9 C7 48.9(7) 3 . ?
C37 C34 C37 147.8(16) 3 . ?
C37 C34 C35 61.2(10) 3 3 ?
C37 C34 C35 114.8(14) . 3 ?
C37 C34 C35 114.8(14) 3 . ?
C37 C34 C35 61.2(10) . . ?
C35 C34 C35 55.9(16) 3 . ?
C37 C34 Co1 74.7(8) 3 . ?
C37 C34 Co1 74.7(8) . . ?
C35 C34 Co1 68.2(6) 3 . ?
C35 C34 Co1 68.2(6) . . ?
C39 C31 C39 70.0(13) 3 . ?
C39 C31 C30 103.1(9) 3 . ?
C39 C31 C30 37.3(6) . . ?
C39 C31 C30 37.3(6) 3 3 ?
C39 C31 C30 103.1(9) . 3 ?
C30 C31 C30 126.2(10) . 3 ?
C39 C31 Co1 72.0(6) 3 . ?
C39 C31 Co1 72.0(6) . . ?
C30 C31 Co1 66.5(5) . . ?
C30 C31 Co1 66.5(5) 3 . ?
C1 C1 O1 72.3(3) 3 . ?
C1 C1 C2 139.2(5) 3 . ?
O1 C1 C2 101.3(6) . . ?
C1 C1 C7 48.0(4) 3 3 ?
O1 C1 C7 115.6(6) . 3 ?
C2 C1 C7 108.6(7) . 3 ?
C1 C1 C3 112.3(5) 3 . ?
O1 C1 C3 104.4(7) . . ?
C2 C1 C3 108.3(7) . . ?
C7 C1 C3 117.2(7) 3 . ?
C7 C7 C10 153.0(6) 3 . ?
C7 C7 C8 100.5(5) 3 . ?
C10 C7 C8 104.4(9) . . ?
C7 C7 C1 48.0(4) 3 3 ?
C10 C7 C1 113.0(8) . 3 ?
C8 C7 C1 107.9(7) . 3 ?
C7 C7 C9 65.5(4) 3 . ?
C10 C7 C9 115.5(7) . . ?
C8 C7 C9 107.4(7) . . ?
C1 C7 C9 108.2(6) 3 . ?
C35 C36 C35 74.5(15) 3 . ?
C35 C36 C38 31.0(6) 3 3 ?
C35 C36 C38 101.2(12) . 3 ?
C35 C36 C38 101.2(13) 3 . ?
C35 C36 C38 31.0(6) . . ?
C38 C36 C38 120.7(12) 3 . ?
C35 C36 Co1 73.6(8) 3 . ?
C35 C36 Co1 73.6(8) . . ?
C38 C36 Co1 66.6(5) 3 . ?
C38 C36 Co1 66.6(5) . . ?
C32 C33 C30 110.2(12) . . ?
C32 C33 Co1 70.1(6) . . ?
C30 C33 Co1 68.4(7) . . ?
C34 C37 C38 108.6(13) . . ?
C34 C37 Co1 72.4(8) . . ?
C38 C37 Co1 69.9(7) . . ?
C33 C30 C31 105.9(11) . . ?
C33 C30 Co1 72.4(7) . . ?
C31 C30 Co1 66.1(5) . . ?
C31 C39 C32 111.7(9) . . ?
C31 C39 C39 55.0(6) . 3 ?
C32 C39 C39 59.7(5) . 3 ?
C31 C39 Co1 70.5(6) . . ?
C32 C39 Co1 69.2(5) . . ?
C39 C39 Co1 68.5(4) 3 . ?
C37 C38 C36 103.5(12) . . ?
C37 C38 Co1 68.6(7) . . ?
C36 C38 Co1 64.2(5) . . ?
C36 C35 C35 52.7(8) . 3 ?
C36 C35 C34 111.1(12) . . ?
C35 C35 C34 62.0(8) 3 . ?
C36 C35 Co1 71.8(7) . . ?
C35 C35 Co1 69.0(5) 3 . ?
C34 C35 Co1 66.5(5) . . ?
C29 C27 C28 105.0(8) . . ?
C29 C27 C21 110.7(8) . . ?
C28 C27 C21 112.2(8) . . ?
C29 C27 C20 109.9(7) . . ?
C28 C27 C20 108.0(7) . . ?
C21 C27 C20 110.8(7) . . ?
C14 C13 C16 106.0(9) . . ?
C14 C13 C15 107.8(9) . . ?
C16 C13 C15 107.5(9) . . ?
C14 C13 C11 113.7(9) . . ?
C16 C13 C11 109.4(8) . . ?
C15 C13 C11 112.1(8) . . ?
C3 C4 C3 86.8(8) . 3 ?
C4 C3 C5 108.4(7) . . ?
C4 C3 C6 106.8(7) . . ?
C5 C3 C6 106.7(9) . . ?
C4 C3 C1 114.2(8) . . ?
C5 C3 C1 113.3(8) . . ?
C6 C3 C1 107.1(7) . . ?
O2 C11 C17 119.9(9) . . ?
O2 C11 C12 100.0(8) . . ?
C17 C11 C12 109.4(8) . . ?
O2 C11 C13 101.3(7) . . ?
C17 C11 C13 118.3(8) . . ?
C12 C11 C13 105.8(9) . . ?
C7 C8 C8 79.5(5) . 3 ?

loop_
_geom_bond_atom_site_label_1
_geom_bond_atom_site_label_2
_geom_bond_distance
_geom_bond_site_symmetry_2
_geom_bond_publ_flag
Co1 C34 2.004(10) . ?
Co1 C36 2.008(10) . ?
Co1 C37 2.027(12) . ?
Co1 C37 2.027(12) 3 ?
Co1 C31 2.025(8) . ?
Co1 C35 2.029(10) . ?
Co1 C35 2.029(10) 3 ?
Co1 C30 2.031(11) 3 ?
Co1 C30 2.031(11) . ?
Co1 C39 2.044(11) 3 ?
Co1 C39 2.044(11) . ?
Co1 C38 2.045(11) . ?
Cr1 O3 1.640(5) . ?
Cr1 O2 1.822(4) 3 ?
Cr1 O2 1.822(4) . ?
Cr1 O1 1.837(5) . ?
O1 C1 1.332(9) . ?
O1 C1 1.332(9) 3 ?
O2 C21 1.289(11) . ?
O2 C11 1.343(10) . ?
C23 C26 1.541(13) . ?
C23 C25 1.547(13) . ?
C23 C24 1.576(14) . ?
C23 C21 1.618(14) . ?
C20 C17 1.534(10) . ?
C20 C27 1.653(10) . ?
C17 C11 1.567(15) . ?
C17 C19 1.565(13) . ?
C17 C18 1.575(14) . ?
C21 C22 1.570(14) . ?
C21 C27 1.588(14) . ?
C32 C33 1.345(13) . ?
C32 C33 1.345(13) 3 ?
C32 C39 1.487(14) 3 ?
C32 C39 1.487(14) . ?
C9 C7 1.629(11) 3 ?
C9 C7 1.629(11) . ?
C34 C37 1.141(14) 3 ?
C34 C37 1.141(14) . ?
C34 C35 1.551(16) 3 ?
C34 C35 1.551(16) . ?
C31 C39 1.307(14) 3 ?
C31 C39 1.307(14) . ?
C31 C30 1.632(16) . ?
C31 C30 1.632(15) 3 ?
C1 C1 0.811(16) 3 ?
C1 C2 1.553(12) . ?
C1 C7 1.613(13) 3 ?
C1 C3 1.615(12) . ?
C7 C7 1.349(19) 3 ?
C7 C10 1.551(14) . ?
C7 C8 1.573(14) . ?
C7 C1 1.613(13) 3 ?
C36 C35 1.201(17) 3 ?
C36 C35 1.201(17) . ?
C36 C38 1.688(14) 3 ?
C36 C38 1.688(14) . ?
C33 C30 1.382(16) . ?
C37 C38 1.442(18) . ?
C39 C39 1.50(3) 3 ?
C35 C35 1.45(3) 3 ?
C15 C13 1.600(15) . ?
C27 C29 1.563(13) . ?
C27 C28 1.577(14) . ?
C13 C14 1.523(15) . ?
C13 C16 1.542(14) . ?
C13 C11 1.607(14) . ?
C4 C3 1.483(11) . ?
C4 C3 1.483(11) 3 ?
C5 C3 1.516(14) . ?
C3 C6 1.559(14) . ?
C12 C11 1.570(14) . ?
C8 C8 1.92(2) 3 ?
